data_4330062
loop_
_publ_author_name
'Dmitri O. Charkin'
'Arthur V. Urmanov'
'Sergey M. Kazakov'
'Dmitri Batuk'
'Artem M. Abakumov'
'Stephan Kn\"oner'
'Elena Gati'
'Bernd Wolf'
'Michael Lang'
'Andrey V. Shevelkov'
'Gustaaf Van Tendeloo'
'Evgeni V. Antipov'

_publ_contact_author 'D.O. Charkin'
_publ_contact_author_address
;
      Department of Chemistry 
      Moscow State University
      119991 Moscow
      Russia
;
_publ_contact_author_email charkin@inorg.chem.msu.ru
_publ_contact_author_fax '+ 7-495-9393504'
_publ_contact_author_name 'Dr. Dmitri O. Charkin'
_publ_contact_author_phone '+ 7-495-9390998'
_publ_section_title
;
 Synthesis, Crystal Structure, Transport, and Magnetic Properties of Novel
 Ternary Copper Phosphides, A2Cu6P5 (A = Sr, Eu) and EuCu4P3
;
_journal_name_full 'Inorganic Chemistry'
_journal_page_first 8948
_journal_page_last 8955
_journal_paper_doi 10.1021/ic301033h
_journal_volume 51
_journal_year 2012
_chemical_formula_sum 'Cu6 P5 Sr2'
_chemical_formula_weight 711.4
_space_group_IT_number 139
_symmetry_cell_setting tetragonal
_symmetry_space_group_name_Hall '-I 4 2'
_symmetry_space_group_name_H-M 'I 4/m m m'
_cell_angle_alpha 90
_cell_angle_beta 90
_cell_angle_gamma 90
_cell_formula_units_Z 2
_cell_length_a 4.116
_cell_length_b 4.116
_cell_length_c 24.6486(3)
_cell_volume 417.583(5)
_computing_publication_material 'Jana2000 (Petricek, Dusek & Palatinus, 2000)'
_computing_structure_refinement 'Jana2000 (Petricek, Dusek & Palatinus, 2000)'
_diffrn_ambient_temperature 293
_diffrn_radiation_type x-ray
_diffrn_radiation_wavelength 1.5406
_exptl_absorpt_coefficient_mu 41.116
_exptl_absorpt_process_details '(Jana2000; Petricek, Dusek & Palatinus, 2000)'
_exptl_crystal_density_diffrn 5.65587
_exptl_crystal_F_000 650
_pd_meas_2theta_range_inc -1
_pd_meas_2theta_range_max 99.992
_pd_meas_2theta_range_min 4.003
_pd_meas_number_of_points 9600
_pd_proc_2theta_range_inc -1
_pd_proc_2theta_range_max 99.992
_pd_proc_2theta_range_min 4.003
_pd_proc_ls_background_function '12 Legendre polynoms'
_pd_proc_ls_pref_orient_corr 'March & Dollase'
_pd_proc_ls_profile_function Pseudo-Voigt
_pd_proc_ls_prof_R_factor 0.0396
_pd_proc_ls_prof_wR_expected 0.0203
_pd_proc_ls_prof_wR_factor 0.0626
_refine_ls_extinction_method none
_refine_ls_number_parameters 50
_refine_ls_R_factor_all 0.0391
_refine_ls_R_factor_gt 0.0387
_refine_ls_shift/su_max 0.4700
_refine_ls_shift/su_mean 0.0757
_refine_ls_weighting_scheme sigma
_refine_ls_wR_factor_gt 0.0339
_refine_ls_wR_factor_ref 0.0339
_cod_data_source_file ic301033h_si_001_2.cif
_cod_data_source_block Sr2Cu6P5
_cod_original_cell_volume 417.584(5)
_cod_original_sg_symbol_Hall '-I 4;-2'
_cod_database_code 4330062

loop_
_symmetry_equiv_pos_site_id
_symmetry_equiv_pos_as_xyz
1 x,y,z
2 -y,x,z
3 -x,y,z
4 -x,-y,z
5 -y,-x,z
6 y,-x,z
7 x,-y,z
8 y,x,z
9 -x,-y,-z
10 y,-x,-z
11 x,-y,-z
12 x,y,-z
13 y,x,-z
14 -y,x,-z
15 -x,y,-z
16 -y,-x,-z
17 1/2+x,1/2+y,1/2+z
18 1/2-y,1/2+x,1/2+z
19 1/2-x,1/2+y,1/2+z
20 1/2-x,1/2-y,1/2+z
21 1/2-y,1/2-x,1/2+z
22 1/2+y,1/2-x,1/2+z
23 1/2+x,1/2-y,1/2+z
24 1/2+y,1/2+x,1/2+z
25 1/2-x,1/2-y,1/2-z
26 1/2+y,1/2-x,1/2-z
27 1/2+x,1/2-y,1/2-z
28 1/2+x,1/2+y,1/2-z
29 1/2+y,1/2+x,1/2-z
30 1/2-y,1/2+x,1/2-z
31 1/2-x,1/2+y,1/2-z
32 1/2-y,1/2-x,1/2-z

loop_
_atom_site_label
_atom_site_type_symbol
_atom_site_fract_x
_atom_site_fract_y
_atom_site_fract_z
_atom_site_adp_type
_atom_site_U_iso_or_equiv
_atom_site_symmetry_multiplicity
_atom_site_occupancy
_atom_site_calc_flag
Sr1 Sr 0 0 0.35112(5) Uiso 0.0131(2) 4 1 d
Cu1 Cu 0.5 0 0.05213(4) Uiso 0.0131(2) 8 1 d
Cu2 Cu 0 0.5 0.25 Uiso 0.0131(2) 4 1 d
P1 P 0 0 0.5 Uiso 0.0131(2) 2 1 d
P2 P 0 0 0.10411(13) Uiso 0.0131(2) 4 1 d
P3 P 0 0 0.19803(12) Uiso 0.0131(2) 4 1 d

loop_
_atom_type_symbol
_atom_type_scat_dispersion_real
_atom_type_scat_dispersion_imag
_atom_type_scat_source
_atom_type_scat_versus_stol_list
Sr -0.340 1.852 'International Tables Vol C Tables  4.2.6.8 and 6.1.1.1'
;
 stol     0.00    0.05    0.10    0.15    0.20    0.25    0.30    0.35    0.40  
  f     38.000  36.802  34.458  32.171  29.988  27.863  25.875  24.090  22.522  
 stol     0.45    0.50    0.55    0.60    0.65    0.70    0.75    0.80    0.85  
  f     21.141  19.902  18.764  17.696  16.678  15.702  14.765  13.872  13.024  
 stol     0.90    0.95    1.00    1.05    1.10    1.15    1.20    1.25    1.30  
  f     12.230  11.489  10.806  10.180   9.612   9.100   8.640   8.229   7.863  
 stol     1.35    1.40    1.45    1.50    1.55    1.60    1.65    1.70    1.75  
  f      7.538   7.249   6.992   6.764   6.561   6.376   6.208   6.055   5.916  
 stol     1.80    1.85    1.90    1.95    2.00    2.05    2.10    2.15    2.20  
  f      5.785   5.662   5.544   5.432   5.323   5.221   5.120   5.018   4.917  
 stol     2.25    2.30    2.35    2.40    2.45    2.50    2.55    2.60    2.65  
  f      4.816   4.716   4.616   4.516   4.418   4.320   4.222   4.125   4.029  
 stol     2.70    2.75    2.80    2.85    2.90    2.95    3.00    3.05    3.10  
  f      3.935   3.842   3.751   3.661   3.573   3.486   3.401   3.316   3.233  
 stol     3.15    3.20    3.25    3.30    3.35    3.40    3.45    3.50    3.55  
  f      3.152   3.073   2.997   2.923   2.851   2.782   2.714   2.649   2.585  
 stol     3.60    3.65    3.70    3.75    3.80    3.85    3.90    3.95    4.00  
  f      2.523   2.464   2.407   2.351   2.298   2.246   2.197   2.149   2.103  
 stol     4.05    4.10    4.15    4.20    4.25    4.30    4.35    4.40    4.45  
  f      2.059   2.016   1.976   1.936   1.899   1.863   1.828   1.795   1.763  
 stol     4.50    4.55    4.60    4.65    4.70    4.75    4.80    4.85    4.90  
  f      1.733   1.704   1.676   1.649   1.624   1.600   1.576   1.554   1.533  
 stol     4.95    5.00    5.05    5.10    5.15    5.20    5.25    5.30    5.35  
  f      1.513   1.493   1.474   1.457   1.439   1.423   1.407   1.392   1.378  
 stol     5.40    5.45    5.50    5.55    5.60    5.65    5.70    5.75    5.80  
  f      1.364   1.350   1.337   1.324   1.312   1.300   1.288   1.276   1.265  
;
Cu -1.996 0.603 'International Tables Vol C Tables  4.2.6.8 and 6.1.1.1'
;
 stol     0.00    0.05    0.10    0.15    0.20    0.25    0.30    0.35    0.40  
  f     29.000  28.448  27.084  25.370  23.540  21.687  19.869  18.133  16.514  
 stol     0.45    0.50    0.55    0.60    0.65    0.70    0.75    0.80    0.85  
  f     15.034  13.707  12.533  11.507  10.621   9.861   9.214   8.663   8.197  
 stol     0.90    0.95    1.00    1.05    1.10    1.15    1.20    1.25    1.30  
  f      7.799   7.460   7.166   6.910   6.681   6.475   6.285   6.108   5.939  
 stol     1.35    1.40    1.45    1.50    1.55    1.60    1.65    1.70    1.75  
  f      5.776   5.617   5.462   5.308   5.156   5.005   4.854   4.705   4.558  
 stol     1.80    1.85    1.90    1.95    2.00    2.05    2.10    2.15    2.20  
  f      4.413   4.269   4.128   3.990   3.855   3.720   3.590   3.465   3.345  
 stol     2.25    2.30    2.35    2.40    2.45    2.50    2.55    2.60    2.65  
  f      3.230   3.119   3.013   2.911   2.814   2.721   2.631   2.546   2.465  
 stol     2.70    2.75    2.80    2.85    2.90    2.95    3.00    3.05    3.10  
  f      2.388   2.314   2.245   2.179   2.116   2.057   2.001   1.949   1.901  
 stol     3.15    3.20    3.25    3.30    3.35    3.40    3.45    3.50    3.55  
  f      1.854   1.810   1.768   1.728   1.691   1.655   1.622   1.590   1.562  
 stol     3.60    3.65    3.70    3.75    3.80    3.85    3.90    3.95    4.00  
  f      1.536   1.510   1.486   1.462   1.439   1.418   1.397   1.377   1.358  
 stol     4.05    4.10    4.15    4.20    4.25    4.30    4.35    4.40    4.45  
  f      1.340   1.322   1.306   1.289   1.274   1.259   1.245   1.232   1.219  
 stol     4.50    4.55    4.60    4.65    4.70    4.75    4.80    4.85    4.90  
  f      1.207   1.195   1.183   1.172   1.162   1.151   1.142   1.132   1.123  
 stol     4.95    5.00    5.05    5.10    5.15    5.20    5.25    5.30    5.35  
  f      1.114   1.105   1.096   1.088   1.080   1.071   1.063   1.055   1.047  
 stol     5.40    5.45    5.50    5.55    5.60    5.65    5.70    5.75    5.80  
  f      1.039   1.031   1.023   1.014   1.006   0.997   0.988   0.979   0.970  
;
P 0.299 0.440 'International Tables Vol C Tables  4.2.6.8 and 6.1.1.1'
;
 stol     0.00    0.05    0.10    0.15    0.20    0.25    0.30    0.35    0.40  
  f     15.000  14.458  13.138  11.629  10.327   9.335   8.600   8.029   7.547  
 stol     0.45    0.50    0.55    0.60    0.65    0.70    0.75    0.80    0.85  
  f      7.103   6.674   6.250   5.829   5.418   5.020   4.640   4.284   3.953  
 stol     0.90    0.95    1.00    1.05    1.10    1.15    1.20    1.25    1.30  
  f      3.649   3.372   3.122   2.898   2.698   2.521   2.364   2.226   2.104  
 stol     1.35    1.40    1.45    1.50    1.55    1.60    1.65    1.70    1.75  
  f      1.997   1.903   1.820   1.747   1.683   1.626   1.575   1.530   1.490  
 stol     1.80    1.85    1.90    1.95    2.00    2.05    2.10    2.15    2.20  
  f      1.453   1.420   1.389   1.359   1.333   1.338   1.338   1.334   1.327  
 stol     2.25    2.30    2.35    2.40    2.45    2.50    2.55    2.60    2.65  
  f      1.316   1.303   1.286   1.267   1.245   1.222   1.186   1.152   1.120  
 stol     2.70    2.75    2.80    2.85    2.90    2.95    3.00    3.05    3.10  
  f      1.090   1.062   1.035   1.010   0.986   0.963   0.942   0.925   0.908  
 stol     3.15    3.20    3.25    3.30    3.35    3.40    3.45    3.50    3.55  
  f      0.891   0.874   0.857   0.841   0.825   0.808   0.793   0.777   0.761  
 stol     3.60    3.65    3.70    3.75    3.80    3.85    3.90    3.95    4.00  
  f      0.746   0.731   0.716   0.701   0.687   0.673   0.659   0.645   0.632  
 stol     4.05    4.10    4.15    4.20    4.25    4.30    4.35    4.40    4.45  
  f      0.619   0.606   0.593   0.581   0.568   0.557   0.545   0.533   0.522  
 stol     4.50    4.55    4.60    4.65    4.70    4.75    4.80    4.85    4.90  
  f      0.511   0.500   0.489   0.479   0.468   0.458   0.448   0.439   0.429  
 stol     4.95    5.00    5.05    5.10    5.15    5.20    5.25    5.30    5.35  
  f      0.420   0.411   0.402   0.394   0.385   0.377   0.369   0.361   0.353  
 stol     5.40    5.45    5.50    5.55    5.60    5.65    5.70    5.75    5.80  
  f      0.345   0.338   0.331   0.324   0.317   0.310   0.304   0.297   0.291  
;

loop_
_geom_bond_atom_site_label_1
_geom_bond_atom_site_label_2
_geom_bond_site_symmetry_2
_geom_bond_distance
_geom_bond_publ_flag
Cu1 Cu1 9_655 2.5698(15) yes
Cu1 Cu1 2_545 2.9105 yes
Cu1 Cu1 2_555 2.9105 yes
Cu1 Cu1 2_645 2.9105 yes
Cu1 Cu1 2_655 2.9105 yes
Cu1 P1 17_544 2.4262(5) yes
Cu1 P1 17_554 2.4262(5) yes
Cu1 P2 . 2.4242(18) yes
Cu1 P2 1_655 2.4242(18) yes
Cu2 Cu2 25_455 2.9105 yes
Cu2 Cu2 25_465 2.9105 yes
Cu2 Cu2 25_555 2.9105 yes
Cu2 Cu2 25_565 2.9105 yes
Cu2 P3 . 2.4241(16) yes
Cu2 P3 1_565 2.4241(16) yes
Cu2 P3 25_455 2.4241(16) yes
Cu2 P3 25_555 2.4241(16) yes
P2 P3 . 2.315(4) yes
